data_4032697
loop_
_publ_author_name
'Nakazaki, Atsuo'
'Hashimoto, Keiko'
'Ikeda, Ai'
'Shibata, Takahiro'
'Nishikawa, Toshio'

_publ_section_title
;
 De Novo Synthesis of Possible Candidates for the Inagami-Tamura
 Endogenous Digitalis-like Factor.
;
_journal_issue 17
_journal_name_full 'The Journal of organic chemistry'
_journal_page_first 9097
_journal_page_last 9111
_journal_paper_doi 10.1021/acs.joc.7b01640
_journal_volume 82
_journal_year 2017
_chemical_absolute_configuration 'CHOOSE rm ad rmad syn or unk'
_chemical_formula_moiety 'C14 H18 O4'
_chemical_formula_sum 'C14 H18 O4'
_chemical_formula_weight 250.29
_space_group_crystal_system orthorhombic
_space_group_IT_number 19
_space_group_name_Hall 'P 2ac 2ab'
_space_group_name_H-M_alt 'P 21 21 21'
_symmetry_space_group_name_Hall 'P 2ac 2ab'
_symmetry_space_group_name_H-M 'P 21 21 21'
_atom_sites_solution_hydrogens geom
_atom_sites_solution_primary direct
_atom_sites_solution_secondary difmap
_cell_angle_alpha 90.0000
_cell_angle_beta 90.0000
_cell_angle_gamma 90.0000
_cell_formula_units_Z 4
_cell_length_a 7.4257(8)
_cell_length_b 7.4764(8)
_cell_length_c 23.433(2)
_cell_measurement_reflns_used 9305
_cell_measurement_temperature 123
_cell_measurement_theta_max 67.16
_cell_measurement_theta_min 3.77
_cell_volume 1300.9(2)
_computing_cell_refinement 'RAPID AUTO'
_computing_data_collection 'RAPID AUTO (Rigaku, ????)'
_computing_data_reduction 'RAPID AUTO'
_computing_molecular_graphics 'CrystalStructure 4.2'
_computing_publication_material 'CrystalStructure 4.2 (Rigaku, 2015)'
_computing_structure_refinement 'SHELXL Version 2014/7 (Sheldrick, 2008)'
_computing_structure_solution 'SHELXT Version 2014/4 (Sheldrick, 2014)'
_diffrn_ambient_temperature 123
_diffrn_detector_area_resol_mean 10.000
_diffrn_measured_fraction_theta_full 1.000
_diffrn_measured_fraction_theta_max 1.000
_diffrn_measurement_device_type 'Rigaku R-AXIS RAPID'
_diffrn_measurement_method \w
_diffrn_radiation_type 'Cu K\a'
_diffrn_radiation_wavelength 1.54187
_diffrn_reflns_av_R_equivalents 0.1800
_diffrn_reflns_Laue_measured_fraction_full 1.000
_diffrn_reflns_Laue_measured_fraction_max 1.000
_diffrn_reflns_limit_h_max 8
_diffrn_reflns_limit_h_min -8
_diffrn_reflns_limit_k_max 8
_diffrn_reflns_limit_k_min -8
_diffrn_reflns_limit_l_max 28
_diffrn_reflns_limit_l_min -27
_diffrn_reflns_number 26458
_diffrn_reflns_point_group_measured_fraction_full 0.999
_diffrn_reflns_point_group_measured_fraction_max 0.999
_diffrn_reflns_theta_full 67.602
_diffrn_reflns_theta_max 67.602
_diffrn_reflns_theta_min 3.773
_diffrn_standards_number 0
_exptl_absorpt_coefficient_mu 0.767
_exptl_absorpt_correction_T_max 0.926
_exptl_absorpt_correction_T_min 0.674
_exptl_absorpt_correction_type multi-scan
_exptl_absorpt_process_details 'ABSCOR (Rigaku, 1995)'
_exptl_crystal_colour colorless
_exptl_crystal_density_diffrn 1.278
_exptl_crystal_density_method 'not measured'
_exptl_crystal_description block
_exptl_crystal_F_000 536.00
_exptl_crystal_size_max 0.100
_exptl_crystal_size_mid 0.100
_exptl_crystal_size_min 0.100
_refine_diff_density_max 0.32
_refine_diff_density_min -0.42
_refine_ls_abs_structure_details
;
 Flack x determined using 789 quotients [(I+)-(I-)]/[(I+)+(I-)]
 (Parsons, Flack and Wagner, Acta Cryst. B69 (2013) 249-259).
;
_refine_ls_abs_structure_Flack 0.09(14)
_refine_ls_extinction_method none
_refine_ls_goodness_of_fit_ref 1.082
_refine_ls_hydrogen_treatment constr
_refine_ls_number_parameters 165
_refine_ls_number_reflns 2339
_refine_ls_number_restraints 0
_refine_ls_R_factor_all 0.0558
_refine_ls_R_factor_gt 0.0528
_refine_ls_shift/su_max 0.000
_refine_ls_structure_factor_coef Fsqd
_refine_ls_weighting_details 'w = 1/[\s^2^(Fo^2^)+(0.0806P)^2^+0.0044P] where P=(Fo^2^+2Fc^2^)/3'
_refine_ls_weighting_scheme calc
_refine_ls_wR_factor_gt 0.1371
_refine_ls_wR_factor_ref 0.1404
_reflns_Friedel_coverage 0.689
_reflns_Friedel_fraction_full 0.998
_reflns_Friedel_fraction_max 0.998
_reflns_number_gt 2136
_reflns_number_total 2339
_reflns_threshold_expression F^2^>2.0\s(F^2^)
_cod_data_source_file jo7b01640_si_002.cif
_cod_data_source_block Hashimoto-1191
_cod_database_code 4032697

loop_
_space_group_symop_id
_space_group_symop_operation_xyz
1 +X,+Y,+Z
2 1/2-X,-Y,1/2+Z
3 1/2+X,1/2-Y,-Z
4 -X,1/2+Y,1/2-Z

loop_
_atom_site_label
_atom_site_type_symbol
_atom_site_fract_x
_atom_site_fract_y
_atom_site_fract_z
_atom_site_U_iso_or_equiv
_atom_site_adp_type
_atom_site_occupancy
_atom_site_site_symmetry_order
_atom_site_calc_flag
_atom_site_refinement_flags_posn
_atom_site_refinement_flags_adp
O1 O 0.1962(2) 0.4709(3) 0.44350(9) 0.0375(5) Uani 1 1 d . .
O2 O 0.1122(3) 0.5438(3) 0.53303(10) 0.0514(6) Uani 1 1 d . .
O3 O 0.2689(2) 0.4022(3) 0.25850(8) 0.0384(5) Uani 1 1 d . .
O4 O -0.0250(4) 0.4719(5) 0.24627(12) 0.0752(10) Uani 1 1 d . .
C1 C 0.2325(4) 0.5162(4) 0.49931(13) 0.0398(7) Uani 1 1 d . .
C2 C 0.4364(4) 0.5212(5) 0.50862(13) 0.0443(8) Uani 1 1 d . .
H2A H 0.4708 0.4636 0.5451 0.053 Uiso 1 1 calc R U
H2B H 0.4831 0.6452 0.5079 0.053 Uiso 1 1 calc R U
C3 C 0.5028(4) 0.4132(4) 0.45705(13) 0.0378(7) Uani 1 1 d . .
H3 H 0.4754 0.2848 0.4654 0.045 Uiso 1 1 calc R U
C4 C 0.3700(4) 0.4724(4) 0.41132(12) 0.0343(7) Uani 1 1 d . .
C5 C 0.6931(4) 0.4186(4) 0.43374(15) 0.0458(8) Uani 1 1 d . .
H5 H 0.7917 0.4540 0.4569 0.055 Uiso 1 1 calc R U
C6 C 0.7164(4) 0.3717(5) 0.37941(15) 0.0486(8) Uani 1 1 d . .
H6 H 0.8359 0.3714 0.3649 0.058 Uiso 1 1 calc R U
C7 C 0.5659(4) 0.3186(6) 0.33897(15) 0.0538(9) Uani 1 1 d . .
H7A H 0.5804 0.1898 0.3302 0.065 Uiso 1 1 calc R U
H7B H 0.5839 0.3848 0.3028 0.065 Uiso 1 1 calc R U
C8 C 0.3657(4) 0.3490(4) 0.35847(12) 0.0363(7) Uani 1 1 d . .
C9 C 0.3944(4) 0.6657(4) 0.38687(12) 0.0381(7) Uani 1 1 d . .
H9A H 0.3110 0.7500 0.4060 0.046 Uiso 1 1 calc R U
H9B H 0.5194 0.7078 0.3929 0.046 Uiso 1 1 calc R U
C10 C 0.3517(5) 0.6542(4) 0.32265(13) 0.0434(8) Uani 1 1 d . .
H10A H 0.2684 0.7508 0.3108 0.052 Uiso 1 1 calc R U
H10B H 0.4630 0.6617 0.2995 0.052 Uiso 1 1 calc R U
C11 C 0.2631(4) 0.4708(4) 0.31677(11) 0.0344(6) Uani 1 1 d . .
H11 H 0.1346 0.4796 0.3293 0.041 Uiso 1 1 calc R U
C12 C 0.2687(6) 0.1705(4) 0.36876(14) 0.0552(10) Uani 1 1 d . .
H12A H 0.1424 0.1934 0.3784 0.066 Uiso 1 1 calc R U
H12B H 0.3270 0.1069 0.4003 0.066 Uiso 1 1 calc R U
H12C H 0.2749 0.0973 0.3341 0.066 Uiso 1 1 calc R U
C13 C 0.1145(4) 0.4121(5) 0.22732(13) 0.0414(7) Uani 1 1 d . .
C14 C 0.1407(4) 0.3388(5) 0.16841(13) 0.0461(8) Uani 1 1 d . .
H14A H 0.1787 0.2135 0.1708 0.055 Uiso 1 1 calc R U
H14B H 0.2334 0.4084 0.1486 0.055 Uiso 1 1 calc R U
H14C H 0.0271 0.3465 0.1472 0.055 Uiso 1 1 calc R U

loop_
_atom_site_aniso_label
_atom_site_aniso_U_11
_atom_site_aniso_U_22
_atom_site_aniso_U_33
_atom_site_aniso_U_23
_atom_site_aniso_U_13
_atom_site_aniso_U_12
O1 0.0303(10) 0.0395(11) 0.0427(11) -0.0018(9) 0.0009(8) 0.0016(9)
O2 0.0542(13) 0.0436(12) 0.0563(13) -0.0062(11) 0.0153(11) 0.0033(11)
O3 0.0324(10) 0.0481(12) 0.0348(11) -0.0046(9) 0.0012(8) 0.0017(9)
O4 0.0494(14) 0.120(3) 0.0566(15) -0.0309(17) -0.0166(12) 0.0378(16)
C1 0.0468(17) 0.0290(14) 0.0436(16) 0.0001(12) 0.0062(13) -0.0016(13)
C2 0.0470(18) 0.0452(17) 0.0407(17) 0.0022(14) -0.0085(13) -0.0036(14)
C3 0.0355(15) 0.0349(14) 0.0430(16) 0.0030(13) -0.0021(12) 0.0005(12)
C4 0.0308(14) 0.0319(14) 0.0401(15) -0.0015(12) -0.0028(12) 0.0009(12)
C5 0.0294(16) 0.0468(17) 0.061(2) 0.0065(15) -0.0067(13) -0.0019(14)
C6 0.0337(17) 0.0498(18) 0.062(2) 0.0066(15) 0.0062(14) 0.0028(15)
C7 0.0458(19) 0.060(2) 0.056(2) -0.0077(17) -0.0015(15) 0.0182(17)
C8 0.0373(16) 0.0326(15) 0.0391(15) -0.0023(12) -0.0025(12) 0.0013(12)
C9 0.0402(15) 0.0325(14) 0.0415(16) -0.0015(13) -0.0035(13) -0.0004(13)
C10 0.0507(18) 0.0365(16) 0.0430(16) 0.0022(13) -0.0069(15) 0.0013(14)
C11 0.0307(14) 0.0383(15) 0.0343(15) -0.0050(12) -0.0014(11) 0.0034(12)
C12 0.081(3) 0.0329(16) 0.052(2) -0.0022(15) -0.0101(18) -0.0129(16)
C13 0.0367(16) 0.0475(17) 0.0400(16) 0.0000(13) -0.0055(12) 0.0048(14)
C14 0.0446(17) 0.0538(19) 0.0399(16) -0.0051(15) -0.0018(13) 0.0026(15)

loop_
_atom_type_symbol
_atom_type_description
_atom_type_scat_dispersion_real
_atom_type_scat_dispersion_imag
_atom_type_scat_source
C C 0.0181 0.0091
;
International Tables for Crystallography
(Vol. C, Tables 4.2.6.8 and 6.1.1.4)
;
H H 0.0000 0.0000
;
International Tables for Crystallography
(Vol. C, Table 6.1.1.4)
;
O O 0.0492 0.0322
;
International Tables for Crystallography
(Vol. C, Tables 4.2.6.8 and 6.1.1.4)
;

loop_
_geom_angle_atom_site_label_1
_geom_angle_atom_site_label_2
_geom_angle_atom_site_label_3
_geom_angle
C1 O1 C4 108.0(2)
C13 O3 C11 117.3(2)
O2 C1 O1 121.2(3)
O2 C1 C2 129.3(3)
O1 C1 C2 109.5(3)
C1 C2 C3 101.1(3)
C1 C2 H2A 111.6
C3 C2 H2A 111.6
C1 C2 H2B 111.6
C3 C2 H2B 111.6
H2A C2 H2B 109.4
C5 C3 C4 110.0(2)
C5 C3 C2 124.7(3)
C4 C3 C2 101.1(2)
C5 C3 H3 106.6
C4 C3 H3 106.6
C2 C3 H3 106.6
O1 C4 C3 101.6(2)
O1 C4 C8 112.5(2)
C3 C4 C8 113.8(2)
O1 C4 C9 106.9(2)
C3 C4 C9 116.9(2)
C8 C4 C9 105.1(2)
C6 C5 C3 117.3(3)
C6 C5 H5 121.3
C3 C5 H5 121.3
C5 C6 C7 124.7(3)
C5 C6 H6 117.6
C7 C6 H6 117.6
C6 C7 C8 118.5(3)
C6 C7 H7A 107.7
C8 C7 H7A 107.7
C6 C7 H7B 107.7
C8 C7 H7B 107.7
H7A C7 H7B 107.1
C12 C8 C11 112.4(2)
C12 C8 C4 113.8(2)
C11 C8 C4 99.6(2)
C12 C8 C7 111.3(3)
C11 C8 C7 111.7(2)
C4 C8 C7 107.5(2)
C10 C9 C4 106.4(2)
C10 C9 H9A 110.4
C4 C9 H9A 110.4
C10 C9 H9B 110.4
C4 C9 H9B 110.4
H9A C9 H9B 108.6
C11 C10 C9 103.1(2)
C11 C10 H10A 111.1
C9 C10 H10A 111.1
C11 C10 H10B 111.1
C9 C10 H10B 111.1
H10A C10 H10B 109.1
O3 C11 C10 112.8(2)
O3 C11 C8 111.8(2)
C10 C11 C8 105.1(2)
O3 C11 H11 109.0
C10 C11 H11 109.0
C8 C11 H11 109.0
C8 C12 H12A 109.5
C8 C12 H12B 109.5
H12A C12 H12B 109.5
C8 C12 H12C 109.5
H12A C12 H12C 109.5
H12B C12 H12C 109.5
O4 C13 O3 122.9(3)
O4 C13 C14 125.7(3)
O3 C13 C14 111.4(2)
C13 C14 H14A 109.5
C13 C14 H14B 109.5
H14A C14 H14B 109.5
C13 C14 H14C 109.5
H14A C14 H14C 109.5
H14B C14 H14C 109.5

loop_
_geom_bond_atom_site_label_1
_geom_bond_atom_site_label_2
_geom_bond_distance
O1 C1 1.377(4)
O1 C4 1.495(3)
O2 C1 1.210(4)
O3 C13 1.362(3)
O3 C11 1.459(3)
O4 C13 1.213(4)
C1 C2 1.531(4)
C2 C3 1.535(4)
C2 H2A 0.9900
C2 H2B 0.9900
C3 C5 1.516(4)
C3 C4 1.522(4)
C3 H3 1.0000
C4 C8 1.545(4)
C4 C9 1.565(4)
C5 C6 1.332(5)
C5 H5 0.9500
C6 C7 1.519(5)
C6 H6 0.9500
C7 C8 1.572(4)
C7 H7A 0.9900
C7 H7B 0.9900
C8 C12 1.536(4)
C8 C11 1.538(4)
C9 C10 1.540(4)
C9 H9A 0.9900
C9 H9B 0.9900
C10 C11 1.527(4)
C10 H10A 0.9900
C10 H10B 0.9900
C11 H11 1.0000
C12 H12A 0.9800
C12 H12B 0.9800
C12 H12C 0.9800
C13 C14 1.498(4)
C14 H14A 0.9800
C14 H14B 0.9800
C14 H14C 0.9800

loop_
_geom_torsion_atom_site_label_1
_geom_torsion_atom_site_label_2
_geom_torsion_atom_site_label_3
_geom_torsion_atom_site_label_4
_geom_torsion
C4 O1 C1 O2 171.8(3)
C4 O1 C1 C2 -8.8(3)
O2 C1 C2 C3 161.1(3)
O1 C1 C2 C3 -18.2(3)
C1 C2 C3 C5 160.9(3)
C1 C2 C3 C4 36.8(3)
C1 O1 C4 C3 32.5(3)
C1 O1 C4 C8 154.6(2)
C1 O1 C4 C9 -90.5(2)
C5 C3 C4 O1 -176.0(2)
C2 C3 C4 O1 -42.4(3)
C5 C3 C4 C8 62.9(3)
C2 C3 C4 C8 -163.6(2)
C5 C3 C4 C9 -60.0(3)
C2 C3 C4 C9 73.5(3)
C4 C3 C5 C6 -36.7(4)
C2 C3 C5 C6 -156.9(3)
C3 C5 C6 C7 1.8(5)
C5 C6 C7 C8 10.2(5)
O1 C4 C8 C12 -40.3(3)
C3 C4 C8 C12 74.6(3)
C9 C4 C8 C12 -156.3(3)
O1 C4 C8 C11 79.5(3)
C3 C4 C8 C11 -165.6(2)
C9 C4 C8 C11 -36.5(3)
O1 C4 C8 C7 -164.0(2)
C3 C4 C8 C7 -49.1(3)
C9 C4 C8 C7 80.0(3)
C6 C7 C8 C12 -111.6(4)
C6 C7 C8 C11 121.8(3)
C6 C7 C8 C4 13.6(4)
O1 C4 C9 C10 -104.7(2)
C3 C4 C9 C10 142.3(3)
C8 C4 C9 C10 15.0(3)
C4 C9 C10 C11 13.1(3)
C13 O3 C11 C10 -103.1(3)
C13 O3 C11 C8 138.7(3)
C9 C10 C11 O3 -159.3(2)
C9 C10 C11 C8 -37.2(3)
C12 C8 C11 O3 -70.5(3)
C4 C8 C11 O3 168.7(2)
C7 C8 C11 O3 55.5(3)
C12 C8 C11 C10 166.8(3)
C4 C8 C11 C10 46.0(3)
C7 C8 C11 C10 -67.2(3)
C11 O3 C13 O4 -1.2(5)
C11 O3 C13 C14 179.4(2)
